data_4087558
loop_
_publ_author_name
'Wickramasinghe, Lasantha A.'
'Sharp, Paul R.'

_publ_section_title
;
 Hydroxyl Radical Control through Hydrogen Bonding: Photolysis of
 Platinum(IV)hydroxido Complexes with Intramolecular H-Bonding
;
_journal_issue 14
_journal_name_full Organometallics
_journal_page_first 3451
_journal_paper_doi 10.1021/acs.organomet.5b00292
_journal_volume 34
_journal_year 2015
_chemical_formula_sum 'C21 H35 Cl F6 O3 P2 Pt'
_chemical_formula_weight 741.97
_space_group_crystal_system triclinic
_space_group_IT_number 2
_space_group_name_Hall '-P 1'
_space_group_name_H-M_alt 'P -1'
_atom_sites_solution_hydrogens mixed
_audit_creation_method SHELXL-2014
_cell_angle_alpha 106.029(4)
_cell_angle_beta 101.586(4)
_cell_angle_gamma 92.639(4)
_cell_formula_units_Z 2
_cell_length_a 10.612(4)
_cell_length_b 10.800(4)
_cell_length_c 12.571(5)
_cell_measurement_reflns_used 9352
_cell_measurement_temperature 173(2)
_cell_measurement_theta_max 27.50
_cell_measurement_theta_min 2.21
_cell_volume 1348.6(9)
_computing_cell_refinement 'APEX2 (Bruker AXS, 2008)'
_computing_data_collection 'APEX2 (Bruker AXS, 2008)'
_computing_data_reduction 'APEX2 (Bruker AXS, 2008)'
_computing_molecular_graphics 'X-SEED, Barbour, 2001'
_computing_structure_refinement 'SHELXL-2014 (Sheldrick, 2014)'
_diffrn_ambient_temperature 173(2)
_diffrn_measured_fraction_theta_full 0.996
_diffrn_measured_fraction_theta_max 0.963
_diffrn_measurement_device_type 'Bruker APEX-II CCD'
_diffrn_measurement_method 'omega scans'
_diffrn_radiation_monochromator graphite
_diffrn_radiation_source 'sealed tube'
_diffrn_radiation_type MoK\a
_diffrn_radiation_wavelength 0.71073
_diffrn_reflns_av_R_equivalents 0.0336
_diffrn_reflns_av_unetI/netI 0.0422
_diffrn_reflns_Laue_measured_fraction_full 0.996
_diffrn_reflns_Laue_measured_fraction_max 0.963
_diffrn_reflns_limit_h_max 13
_diffrn_reflns_limit_h_min -13
_diffrn_reflns_limit_k_max 14
_diffrn_reflns_limit_k_min -13
_diffrn_reflns_limit_l_max 16
_diffrn_reflns_limit_l_min -16
_diffrn_reflns_number 14404
_diffrn_reflns_point_group_measured_fraction_full 0.996
_diffrn_reflns_point_group_measured_fraction_max 0.963
_diffrn_reflns_theta_full 25.242
_diffrn_reflns_theta_max 27.526
_diffrn_reflns_theta_min 1.729
_exptl_absorpt_coefficient_mu 5.482
_exptl_absorpt_correction_T_max 0.6468
_exptl_absorpt_correction_T_min 0.2864
_exptl_absorpt_correction_type multi-scan
_exptl_absorpt_process_details
;
 Data were corrected for decay and absorption using the program SADABS 
 (Sheldrick, G. M. (2003). SADABS. Version 2.10. University of
 G\"ottingen, Germany).
;
_exptl_crystal_colour colourless
_exptl_crystal_density_diffrn 1.827
_exptl_crystal_description prism
_exptl_crystal_F_000 728
_exptl_crystal_size_max 0.550
_exptl_crystal_size_mid 0.350
_exptl_crystal_size_min 0.100
_refine_diff_density_max 2.002
_refine_diff_density_min -2.996
_refine_diff_density_rms 0.157
_refine_ls_extinction_method none
_refine_ls_goodness_of_fit_ref 1.044
_refine_ls_hydrogen_treatment mixed
_refine_ls_matrix_type full
_refine_ls_number_parameters 317
_refine_ls_number_reflns 5983
_refine_ls_number_restraints 0
_refine_ls_restrained_S_all 1.044
_refine_ls_R_factor_all 0.0390
_refine_ls_R_factor_gt 0.0301
_refine_ls_shift/su_max 0.001
_refine_ls_shift/su_mean 0.000
_refine_ls_structure_factor_coef Fsqd
_refine_ls_weighting_details 'w=1/[\s^2^(Fo^2^)+(0.0425P)^2^+1.4950P] where P=(Fo^2^+2Fc^2^)/3'
_refine_ls_weighting_scheme calc
_refine_ls_wR_factor_gt 0.0723
_refine_ls_wR_factor_ref 0.0776
_reflns_Friedel_coverage 0.000
_reflns_number_gt 5271
_reflns_number_total 5983
_reflns_threshold_expression 'I > 2\s(I)'
_cod_data_source_file om5b00292_si_002.cif
_cod_data_source_block Z:\X-Ray\Lasantha\PTOH~7RW\PtAcOF6
_cod_original_cell_volume 1348.6(8)
_cod_database_code 4087558
_shelx_space_group_comment
;
The symmetry employed for this shelxl refinement is uniquely defined
by the following loop, which should always be used as a source of
symmetry information in preference to the above space-group names.
They are only intended as comments.
;
_shelx_estimated_absorpt_t_min 0.152
_shelx_estimated_absorpt_t_max 0.610
_shelxl_version_number 2014-3

loop_
_space_group_symop_operation_xyz
'x, y, z'
'-x, -y, -z'

loop_
_atom_site_label
_atom_site_type_symbol
_atom_site_fract_x
_atom_site_fract_y
_atom_site_fract_z
_atom_site_U_iso_or_equiv
_atom_site_adp_type
_atom_site_occupancy
_atom_site_site_symmetry_order
_atom_site_calc_flag
_atom_site_refinement_flags_posn
_atom_site_refinement_flags_adp
Pt1 Pt 0.70656(2) 0.31507(2) 0.24943(2) 0.01545(6) Uani 1 1 d . .
Cl1 Cl 0.74676(10) 0.42376(10) 0.44400(8) 0.0205(2) Uani 1 1 d . .
P1 P 0.88512(10) 0.19620(10) 0.27825(9) 0.0159(2) Uani 1 1 d . .
P2 P 0.52601(10) 0.43000(10) 0.21094(9) 0.0160(2) Uani 1 1 d . .
F1 F 0.3331(3) -0.1704(3) 0.3545(2) 0.0393(7) Uani 1 1 d . .
F2 F 0.1908(3) -0.0828(3) 0.2624(3) 0.0485(9) Uani 1 1 d . .
F3 F 0.2869(3) -0.2347(3) 0.1723(2) 0.0289(6) Uani 1 1 d . .
F4 F 1.0421(3) 0.6325(3) 0.2585(4) 0.0569(11) Uani 1 1 d . .
F5 F 0.8821(3) 0.7341(3) 0.2222(4) 0.0622(11) Uani 1 1 d . .
F6 F 0.9705(5) 0.6412(5) 0.0903(4) 0.0862(16) Uani 1 1 d . .
O1 O 0.6770(3) 0.2256(3) 0.0812(2) 0.0177(6) Uani 1 1 d . .
H1O H 0.694(5) 0.287(5) 0.062(4) 0.013(12) Uiso 1 1 d . .
O2 O 0.8401(3) 0.4702(3) 0.2414(3) 0.0199(6) Uani 1 1 d . .
O3 O 0.7744(3) 0.4645(3) 0.0590(3) 0.0293(7) Uani 1 1 d . .
C1 C 0.5875(4) 0.1683(4) 0.2605(3) 0.0162(8) Uani 1 1 d . .
C2 C 0.5386(4) 0.1738(4) 0.3561(4) 0.0199(9) Uani 1 1 d . .
H2 H 0.5665 0.2459 0.4219 0.024 Uiso 1 1 calc R U
C3 C 0.4502(4) 0.0764(4) 0.3575(4) 0.0222(9) Uani 1 1 d . .
H3 H 0.4181 0.0819 0.4238 0.027 Uiso 1 1 calc R U
C4 C 0.4083(4) -0.0300(4) 0.2613(4) 0.0202(9) Uani 1 1 d . .
C5 C 0.4601(4) -0.0403(4) 0.1672(4) 0.0213(9) Uani 1 1 d . .
H5 H 0.4345 -0.1141 0.1026 0.026 Uiso 1 1 calc R U
C6 C 0.5499(4) 0.0577(4) 0.1672(4) 0.0203(9) Uani 1 1 d . .
H6 H 0.5863 0.0494 0.1027 0.024 Uiso 1 1 calc R U
C7 C 0.3060(5) -0.1286(4) 0.2618(4) 0.0260(10) Uani 1 1 d . .
C8 C 0.8406(4) 0.5066(4) 0.1562(4) 0.0239(10) Uani 1 1 d . .
C9 C 0.9376(5) 0.6274(5) 0.1814(5) 0.0309(11) Uani 1 1 d . .
C10 C 1.0279(4) 0.3022(4) 0.3644(4) 0.0214(9) Uani 1 1 d . .
H10A H 1.0409 0.3735 0.3309 0.026 Uiso 1 1 calc R U
H10B H 1.0128 0.3413 0.4412 0.026 Uiso 1 1 calc R U
C11 C 1.1518(4) 0.2350(5) 0.3756(4) 0.0255(10) Uani 1 1 d . .
H11A H 1.1671 0.1947 0.2999 0.038 Uiso 1 1 calc R U
H11B H 1.1424 0.1682 0.4136 0.038 Uiso 1 1 calc R U
H11C H 1.2252 0.2990 0.4204 0.038 Uiso 1 1 calc R U
C12 C 0.9254(5) 0.1085(5) 0.1443(4) 0.0251(10) Uani 1 1 d . .
H12A H 0.9885 0.0475 0.1597 0.030 Uiso 1 1 calc R U
H12B H 0.8461 0.0567 0.0926 0.030 Uiso 1 1 calc R U
C13 C 0.9819(5) 0.1956(5) 0.0842(4) 0.0325(12) Uani 1 1 d . .
H13A H 1.0576 0.2512 0.1362 0.049 Uiso 1 1 calc R U
H13B H 0.9165 0.2496 0.0606 0.049 Uiso 1 1 calc R U
H13C H 1.0079 0.1418 0.0172 0.049 Uiso 1 1 calc R U
C14 C 0.8665(4) 0.0682(4) 0.3431(4) 0.0212(9) Uani 1 1 d . .
H14A H 0.7842 0.0135 0.3023 0.025 Uiso 1 1 calc R U
H14B H 0.9377 0.0130 0.3329 0.025 Uiso 1 1 calc R U
C15 C 0.8664(6) 0.1142(6) 0.4696(4) 0.0364(13) Uani 1 1 d . .
H15A H 0.8004 0.1738 0.4818 0.055 Uiso 1 1 calc R U
H15B H 0.9516 0.1588 0.5124 0.055 Uiso 1 1 calc R U
H15C H 0.8473 0.0393 0.4957 0.055 Uiso 1 1 calc R U
C16 C 0.5655(4) 0.6033(4) 0.2275(4) 0.0203(9) Uani 1 1 d . .
H16A H 0.6226 0.6108 0.1757 0.024 Uiso 1 1 calc R U
H16B H 0.4845 0.6398 0.2031 0.024 Uiso 1 1 calc R U
C17 C 0.6315(5) 0.6856(5) 0.3472(4) 0.0309(11) Uani 1 1 d . .
H17A H 0.7126 0.6515 0.3723 0.046 Uiso 1 1 calc R U
H17B H 0.5743 0.6828 0.3990 0.046 Uiso 1 1 calc R U
H17C H 0.6499 0.7754 0.3473 0.046 Uiso 1 1 calc R U
C18 C 0.4363(4) 0.3734(5) 0.0643(4) 0.0231(9) Uani 1 1 d . .
H18A H 0.3792 0.4397 0.0498 0.028 Uiso 1 1 calc R U
H18B H 0.4987 0.3669 0.0146 0.028 Uiso 1 1 calc R U
C19 C 0.3531(5) 0.2429(5) 0.0293(4) 0.0282(10) Uani 1 1 d . .
H19A H 0.2891 0.2481 0.0763 0.042 Uiso 1 1 calc R U
H19B H 0.4085 0.1752 0.0399 0.042 Uiso 1 1 calc R U
H19C H 0.3085 0.2220 -0.0507 0.042 Uiso 1 1 calc R U
C20 C 0.4083(4) 0.4224(5) 0.2967(4) 0.0227(9) Uani 1 1 d . .
H20A H 0.3774 0.3304 0.2839 0.027 Uiso 1 1 calc R U
H20B H 0.4517 0.4585 0.3779 0.027 Uiso 1 1 calc R U
C21 C 0.2913(5) 0.4958(5) 0.2712(4) 0.0272(10) Uani 1 1 d . .
H21A H 0.2489 0.4623 0.1906 0.041 Uiso 1 1 calc R U
H21B H 0.3201 0.5883 0.2895 0.041 Uiso 1 1 calc R U
H21C H 0.2300 0.4839 0.3174 0.041 Uiso 1 1 calc R U

loop_
_atom_site_aniso_label
_atom_site_aniso_U_11
_atom_site_aniso_U_22
_atom_site_aniso_U_33
_atom_site_aniso_U_23
_atom_site_aniso_U_13
_atom_site_aniso_U_12
Pt1 0.01704(9) 0.01374(9) 0.01158(9) -0.00174(6) 0.00211(6) 0.00011(6)
Cl1 0.0265(5) 0.0172(5) 0.0131(4) -0.0017(4) 0.0028(4) 0.0004(4)
P1 0.0167(5) 0.0138(5) 0.0149(5) 0.0009(4) 0.0034(4) -0.0002(4)
P2 0.0171(5) 0.0152(5) 0.0140(5) 0.0013(4) 0.0036(4) 0.0009(4)
F1 0.060(2) 0.0297(16) 0.0285(16) 0.0064(13) 0.0168(14) -0.0102(14)
F2 0.0266(16) 0.0267(16) 0.092(3) 0.0088(17) 0.0250(17) 0.0033(13)
F3 0.0343(15) 0.0197(13) 0.0283(14) -0.0004(11) 0.0091(12) -0.0059(12)
F4 0.0282(17) 0.047(2) 0.091(3) 0.034(2) -0.0141(18) -0.0129(15)
F5 0.047(2) 0.0212(17) 0.107(3) 0.0053(19) 0.008(2) 0.0017(15)
F6 0.114(4) 0.083(3) 0.056(3) 0.010(2) 0.036(3) -0.054(3)
O1 0.0231(16) 0.0154(15) 0.0124(14) 0.0009(12) 0.0047(12) -0.0045(12)
O2 0.0187(15) 0.0140(15) 0.0239(16) 0.0028(12) 0.0026(12) -0.0011(12)
O3 0.0314(19) 0.0290(18) 0.0256(17) 0.0058(15) 0.0054(14) 0.0009(15)
C1 0.017(2) 0.015(2) 0.0150(19) 0.0009(16) 0.0041(16) 0.0005(16)
C2 0.024(2) 0.016(2) 0.015(2) -0.0022(16) 0.0042(17) -0.0013(17)
C3 0.026(2) 0.021(2) 0.019(2) 0.0014(18) 0.0086(18) 0.0043(18)
C4 0.021(2) 0.016(2) 0.024(2) 0.0040(18) 0.0073(18) 0.0017(17)
C5 0.024(2) 0.016(2) 0.019(2) -0.0011(17) 0.0039(17) 0.0012(17)
C6 0.024(2) 0.019(2) 0.016(2) 0.0003(17) 0.0082(17) 0.0020(18)
C7 0.029(2) 0.017(2) 0.033(3) 0.0024(19) 0.013(2) 0.0033(19)
C8 0.021(2) 0.020(2) 0.029(2) 0.0036(19) 0.0070(19) 0.0036(18)
C9 0.032(3) 0.025(3) 0.038(3) 0.013(2) 0.009(2) -0.003(2)
C10 0.018(2) 0.019(2) 0.021(2) -0.0013(18) 0.0008(17) 0.0003(17)
C11 0.021(2) 0.025(2) 0.025(2) 0.0015(19) 0.0012(18) 0.0027(19)
C12 0.024(2) 0.026(2) 0.020(2) -0.0032(19) 0.0058(18) 0.0081(19)
C13 0.030(3) 0.040(3) 0.025(2) 0.000(2) 0.011(2) 0.006(2)
C14 0.023(2) 0.020(2) 0.023(2) 0.0089(18) 0.0047(18) 0.0043(18)
C15 0.047(3) 0.044(3) 0.030(3) 0.020(2) 0.017(2) 0.018(3)
C16 0.026(2) 0.016(2) 0.022(2) 0.0092(18) 0.0089(18) -0.0016(17)
C17 0.038(3) 0.023(2) 0.026(2) -0.001(2) 0.006(2) 0.001(2)
C18 0.022(2) 0.029(2) 0.016(2) 0.0044(18) 0.0007(17) 0.0015(19)
C19 0.025(2) 0.028(3) 0.024(2) -0.001(2) 0.0008(19) 0.002(2)
C20 0.022(2) 0.024(2) 0.024(2) 0.0065(19) 0.0091(18) 0.0034(18)
C21 0.025(2) 0.029(3) 0.030(3) 0.008(2) 0.013(2) 0.006(2)

loop_
_atom_type_symbol
_atom_type_description
_atom_type_scat_dispersion_real
_atom_type_scat_dispersion_imag
_atom_type_scat_source
C C 0.0033 0.0016 'International Tables Vol C Tables 4.2.6.8 and 6.1.1.4'
H H 0.0000 0.0000 'International Tables Vol C Tables 4.2.6.8 and 6.1.1.4'
O O 0.0106 0.0060 'International Tables Vol C Tables 4.2.6.8 and 6.1.1.4'
F F 0.0171 0.0103 'International Tables Vol C Tables 4.2.6.8 and 6.1.1.4'
P P 0.1023 0.0942 'International Tables Vol C Tables 4.2.6.8 and 6.1.1.4'
Cl Cl 0.1484 0.1585 'International Tables Vol C Tables 4.2.6.8 and 6.1.1.4'
Pt Pt -1.7033 8.3905 'International Tables Vol C Tables 4.2.6.8 and 6.1.1.4'

loop_
_geom_angle_atom_site_label_1
_geom_angle_atom_site_label_2
_geom_angle_atom_site_label_3
_geom_angle
O1 Pt1 C1 88.09(14)
O1 Pt1 O2 92.80(12)
C1 Pt1 O2 177.88(13)
O1 Pt1 Cl1 177.96(9)
C1 Pt1 Cl1 93.92(12)
O2 Pt1 Cl1 85.19(8)
O1 Pt1 P1 88.57(9)
C1 Pt1 P1 89.96(12)
O2 Pt1 P1 88.13(9)
Cl1 Pt1 P1 91.06(4)
O1 Pt1 P2 88.68(9)
C1 Pt1 P2 90.14(12)
O2 Pt1 P2 91.81(9)
Cl1 Pt1 P2 91.69(4)
P1 Pt1 P2 177.24(3)
C10 P1 C14 106.7(2)
C10 P1 C12 107.2(2)
C14 P1 C12 102.1(2)
C10 P1 Pt1 110.98(15)
C14 P1 Pt1 116.94(15)
C12 P1 Pt1 112.14(16)
C18 P2 C20 105.9(2)
C18 P2 C16 101.2(2)
C20 P2 C16 106.2(2)
C18 P2 Pt1 113.34(15)
C20 P2 Pt1 113.87(15)
C16 P2 Pt1 115.18(15)
Pt1 O1 H1O 98(3)
C8 O2 Pt1 125.2(3)
C2 C1 C6 118.0(4)
C2 C1 Pt1 123.0(3)
C6 C1 Pt1 119.0(3)
C3 C2 C1 121.4(4)
C3 C2 H2 119.3
C1 C2 H2 119.3
C2 C3 C4 119.8(4)
C2 C3 H3 120.1
C4 C3 H3 120.1
C5 C4 C3 119.7(4)
C5 C4 C7 121.4(4)
C3 C4 C7 118.8(4)
C4 C5 C6 119.8(4)
C4 C5 H5 120.1
C6 C5 H5 120.1
C5 C6 C1 121.1(4)
C5 C6 H6 119.4
C1 C6 H6 119.4
F3 C7 F2 106.4(4)
F3 C7 F1 106.1(4)
F2 C7 F1 105.1(4)
F3 C7 C4 113.4(4)
F2 C7 C4 112.7(4)
F1 C7 C4 112.4(4)
O3 C8 O2 130.4(5)
O3 C8 C9 117.0(4)
O2 C8 C9 112.6(4)
F6 C9 F4 109.1(5)
F6 C9 F5 105.3(5)
F4 C9 F5 105.4(5)
F6 C9 C8 112.7(4)
F4 C9 C8 114.2(4)
F5 C9 C8 109.4(4)
C11 C10 P1 114.2(3)
C11 C10 H10A 108.7
P1 C10 H10A 108.7
C11 C10 H10B 108.7
P1 C10 H10B 108.7
H10A C10 H10B 107.6
C10 C11 H11A 109.5
C10 C11 H11B 109.5
H11A C11 H11B 109.5
C10 C11 H11C 109.5
H11A C11 H11C 109.5
H11B C11 H11C 109.5
C13 C12 P1 114.3(3)
C13 C12 H12A 108.7
P1 C12 H12A 108.7
C13 C12 H12B 108.7
P1 C12 H12B 108.7
H12A C12 H12B 107.6
C12 C13 H13A 109.5
C12 C13 H13B 109.5
H13A C13 H13B 109.5
C12 C13 H13C 109.5
H13A C13 H13C 109.5
H13B C13 H13C 109.5
C15 C14 P1 115.1(3)
C15 C14 H14A 108.5
P1 C14 H14A 108.5
C15 C14 H14B 108.5
P1 C14 H14B 108.5
H14A C14 H14B 107.5
C14 C15 H15A 109.5
C14 C15 H15B 109.5
H15A C15 H15B 109.5
C14 C15 H15C 109.5
H15A C15 H15C 109.5
H15B C15 H15C 109.5
C17 C16 P2 115.4(3)
C17 C16 H16A 108.4
P2 C16 H16A 108.4
C17 C16 H16B 108.4
P2 C16 H16B 108.4
H16A C16 H16B 107.5
C16 C17 H17A 109.5
C16 C17 H17B 109.5
H17A C17 H17B 109.5
C16 C17 H17C 109.5
H17A C17 H17C 109.5
H17B C17 H17C 109.5
C19 C18 P2 116.1(3)
C19 C18 H18A 108.3
P2 C18 H18A 108.3
C19 C18 H18B 108.3
P2 C18 H18B 108.3
H18A C18 H18B 107.4
C18 C19 H19A 109.5
C18 C19 H19B 109.5
H19A C19 H19B 109.5
C18 C19 H19C 109.5
H19A C19 H19C 109.5
H19B C19 H19C 109.5
C21 C20 P2 113.8(3)
C21 C20 H20A 108.8
P2 C20 H20A 108.8
C21 C20 H20B 108.8
P2 C20 H20B 108.8
H20A C20 H20B 107.7
C20 C21 H21A 109.5
C20 C21 H21B 109.5
H21A C21 H21B 109.5
C20 C21 H21C 109.5
H21A C21 H21C 109.5
H21B C21 H21C 109.5

loop_
_geom_bond_atom_site_label_1
_geom_bond_atom_site_label_2
_geom_bond_distance
Pt1 O1 2.021(3)
Pt1 C1 2.034(4)
Pt1 O2 2.181(3)
Pt1 Cl1 2.3434(12)
Pt1 P1 2.3611(12)
Pt1 P2 2.3715(12)
P1 C10 1.810(4)
P1 C14 1.811(5)
P1 C12 1.833(4)
P2 C18 1.816(4)
P2 C20 1.820(4)
P2 C16 1.844(4)
F1 C7 1.347(6)
F2 C7 1.340(5)
F3 C7 1.340(5)
F4 C9 1.307(6)
F5 C9 1.340(6)
F6 C9 1.306(6)
O1 H1O 0.79(5)
O2 C8 1.239(6)
O3 C8 1.230(6)
C1 C2 1.390(6)
C1 C6 1.398(6)
C2 C3 1.382(6)
C2 H2 0.9500
C3 C4 1.397(6)
C3 H3 0.9500
C4 C5 1.381(6)
C4 C7 1.488(6)
C5 C6 1.391(6)
C5 H5 0.9500
C6 H6 0.9500
C8 C9 1.542(7)
C10 C11 1.532(6)
C10 H10A 0.9900
C10 H10B 0.9900
C11 H11A 0.9800
C11 H11B 0.9800
C11 H11C 0.9800
C12 C13 1.529(7)
C12 H12A 0.9900
C12 H12B 0.9900
C13 H13A 0.9800
C13 H13B 0.9800
C13 H13C 0.9800
C14 C15 1.530(7)
C14 H14A 0.9900
C14 H14B 0.9900
C15 H15A 0.9800
C15 H15B 0.9800
C15 H15C 0.9800
C16 C17 1.525(6)
C16 H16A 0.9900
C16 H16B 0.9900
C17 H17A 0.9800
C17 H17B 0.9800
C17 H17C 0.9800
C18 C19 1.531(7)
C18 H18A 0.9900
C18 H18B 0.9900
C19 H19A 0.9800
C19 H19B 0.9800
C19 H19C 0.9800
C20 C21 1.531(6)
C20 H20A 0.9900
C20 H20B 0.9900
C21 H21A 0.9800
C21 H21B 0.9800
C21 H21C 0.9800

loop_
_geom_torsion_atom_site_label_1
_geom_torsion_atom_site_label_2
_geom_torsion_atom_site_label_3
_geom_torsion_atom_site_label_4
_geom_torsion
C6 C1 C2 C3 -3.3(7)
Pt1 C1 C2 C3 175.0(3)
C1 C2 C3 C4 -0.1(7)
C2 C3 C4 C5 3.1(7)
C2 C3 C4 C7 -175.5(4)
C3 C4 C5 C6 -2.5(7)
C7 C4 C5 C6 176.1(4)
C4 C5 C6 C1 -1.0(7)
C2 C1 C6 C5 3.9(7)
Pt1 C1 C6 C5 -174.5(3)
C5 C4 C7 F3 10.5(6)
C3 C4 C7 F3 -171.0(4)
C5 C4 C7 F2 -110.5(5)
C3 C4 C7 F2 68.0(6)
C5 C4 C7 F1 130.8(4)
C3 C4 C7 F1 -50.6(6)
Pt1 O2 C8 O3 -3.2(7)
Pt1 O2 C8 C9 174.1(3)
O3 C8 C9 F6 -23.5(7)
O2 C8 C9 F6 158.8(5)
O3 C8 C9 F4 -148.8(5)
O2 C8 C9 F4 33.5(6)
O3 C8 C9 F5 93.4(5)
O2 C8 C9 F5 -84.3(5)
C14 P1 C10 C11 58.4(4)
C12 P1 C10 C11 -50.4(4)
Pt1 P1 C10 C11 -173.2(3)
C10 P1 C12 C13 -52.6(4)
C14 P1 C12 C13 -164.6(3)
Pt1 P1 C12 C13 69.5(4)
C10 P1 C14 C15 52.7(4)
C12 P1 C14 C15 165.0(4)
Pt1 P1 C14 C15 -72.2(4)
C18 P2 C16 C17 174.3(4)
C20 P2 C16 C17 64.0(4)
Pt1 P2 C16 C17 -63.1(4)
C20 P2 C18 C19 -51.9(4)
C16 P2 C18 C19 -162.5(3)
Pt1 P2 C18 C19 73.6(4)
C18 P2 C20 C21 -54.4(4)
C16 P2 C20 C21 52.6(4)
Pt1 P2 C20 C21 -179.6(3)
